data_7250408
loop_
_publ_author_name
'Kopylova, Yu. O.'
'Volkov, S. N.'
'Krzhizhanovskaya, M. G.'
'Banaru, A. M.'
'Yukhno, V. A.'
'Aksenov, S. M.'
'Bubnova, R. S.'

_publ_section_title
;
 Thermal evolution of the Ca2B2O5 crystal structure through \g &#x2194;
 \b&#x2032; &#x2194; \a phase transitions and the crystal structure of the
 incommensurately modulated \b&#x2032;-phase
;
_journal_issue 24
_journal_name_full CrystEngComm
_journal_page_first 4196
_journal_page_last 4208
_journal_paper_doi 10.1039/D5CE00200A
_journal_volume 27
_journal_year 2025
_chemical_formula_sum 'B2 Ca2 O5'
_chemical_formula_weight 181.8
_space_group_IT_number 14
_space_group_name_Hall '-P 2ybc'
_space_group_name_H-M_alt 'P 1 21/c 1'
_symmetry_cell_setting monoclinic
_symmetry_space_group_name_H-M 'P 1 21/c 1'
_audit_block_doi 10.5517/ccdc.csd.cc2mfw21
_audit_update_record
;
2025-02-24 deposited with the CCDC.	2025-05-06 downloaded from the CCDC.
;
_cell_angle_alpha 90
_cell_angle_beta 92.257
_cell_angle_gamma 90
_cell_formula_units_Z 2
_cell_length_a 3.6368
_cell_length_b 5.2083
_cell_length_c 11.6259
_cell_measurement_reflns_used 4044
_cell_measurement_temperature 810
_cell_measurement_theta_max 29.43
_cell_measurement_theta_min 3.49
_cell_modulation_dimension 2
_cell_volume 220.042
_diffrn_ambient_temperature 810
_diffrn_detector 'Hybrid Pixel Array Detector'
_diffrn_measured_fraction_theta_full 0.998
_diffrn_measured_fraction_theta_max 0.49
_diffrn_measurement_device_type 'XtaLAB Synergy, Single source at home/near, HyPix'
_diffrn_radiation_probe x-ray
_diffrn_radiation_source 'X-ray tube'
_diffrn_radiation_type 'Mo K\a'
_diffrn_radiation_wavelength 0.71073
_diffrn_reflns_av_R_equivalents 0
_diffrn_reflns_av_unetI/netI 0.0358
_diffrn_reflns_limit_h_max 4
_diffrn_reflns_limit_h_min -4
_diffrn_reflns_limit_index_m_1_max 1
_diffrn_reflns_limit_index_m_1_min -1
_diffrn_reflns_limit_index_m_2_max 1
_diffrn_reflns_limit_index_m_2_min -1
_diffrn_reflns_limit_k_max 7
_diffrn_reflns_limit_k_min 0
_diffrn_reflns_limit_l_max 16
_diffrn_reflns_limit_l_min 0
_diffrn_reflns_number 4044
_diffrn_reflns_theta_full 27.38
_diffrn_reflns_theta_max 29.3
_diffrn_reflns_theta_min 3.51
_exptl_absorpt_coefficient_mu 2.505
_exptl_crystal_colour colourless
_exptl_crystal_density_diffrn 2.7435
_exptl_crystal_description prizm
_exptl_crystal_F_000 180
_exptl_crystal_size_max 0.12
_exptl_crystal_size_mid 0.11
_exptl_crystal_size_min 0.05
_refine_diff_density_max 0.55
_refine_diff_density_min -0.43
_refine_ls_extinction_method none
_refine_ls_goodness_of_fit_gt 2.3576
_refine_ls_goodness_of_fit_ref 1.7009
_refine_ls_number_constraints 40
_refine_ls_number_parameters 178
_refine_ls_number_reflns 2670
_refine_ls_number_restraints 0
_refine_ls_R_factor_all 0.1071
_refine_ls_R_factor_gt 0.0601
_refine_ls_shift/su_max 0.0073
_refine_ls_shift/su_mean 0.0008
_refine_ls_structure_factor_coef F
_refine_ls_weighting_details 'calc w=1/[\s^2^(Fo)+(0.02P)^2^+0.0000P] where P=Fo'
_refine_ls_weighting_scheme sigma
_refine_ls_wR_factor_gt 0.0821
_refine_ls_wR_factor_ref 0.0873
_reflns_number_gt 1314
_reflns_number_total 4044
_reflns_threshold_expression I>3\s(I)
_cod_data_source_file d5ce00200a2.cif
_cod_data_source_block I_CCDC10
_cod_depositor_comments
;
The following automatic conversions were performed:

data item '_diffrn_radiation_probe' value 'X-ray' was changed to
'x-ray' in accordance with the
/home/data/users/saulius/crontab/automatic-downloads/rss-feeds/RSC/lib/dictionaries/cif_core.dic
dictionary named 'cif_core.dic' version 2.4.2 last updated on
2011-04-26.

Automatic conversion script
Id: cif_fix_values 8170 2020-07-09 18:12:32Z antanas 

 Adding full bibliography for 7250398--7250409.cif.
;
_cod_original_cell_volume 220.0417
_cod_database_code 7250408

loop_
_space_group_symop_id
_space_group_symop_operation_xyz
1 x,y,z
2 -x,y+0.5,-z+0.5
3 -x,-y,-z
4 x,-y+0.5,z+0.5

loop_
_space_group_symop_ssg_id
_space_group_symop_ssg_operation_algebraic
1 x1,x2,x3,x4,x5
2 -x1,x2+1/2,-x3+1/2,-x5,-x4
3 -x1,-x2,-x3,-x4,-x5
4 x1,-x2+1/2,x3+1/2,x5,x4

loop_
_atom_site_label
_atom_site_type_symbol
_atom_site_fract_x
_atom_site_fract_y
_atom_site_fract_z
_atom_site_adp_type
_atom_site_U_iso_or_equiv
_atom_site_site_symmetry_multiplicity
_atom_site_occupancy
_atom_site_calc_flag
_atom_site_refinement_flags
_atom_site_disorder_assembly
_atom_site_disorder_group
Ca1 Ca 0.76433(14) -0.40176(10) 0.14440(5) Uani 0.0299(2) 4 1 d . . .
O1 O 0.7493(5) 0.8257(4) 0.4010(2) Uani 0.0580(9) 4 1 d . . .
O2 O 0.7492(6) 0.4056(3) 0.32976(18) Uani 0.0416(8) 4 1 d . . .
O3 O 0.4769(11) 0.0812(5) -0.0138(3) Uani 0.0443(13) 4 0.5 d . . .
B1 B 0.6782(8) 0.5822(5) 0.4080(2) Uani 0.0216(8) 4 1 d . . .

loop_
_atom_site_aniso_label
_atom_site_aniso_type_symbol
_atom_site_aniso_U_11
_atom_site_aniso_U_22
_atom_site_aniso_U_33
_atom_site_aniso_U_12
_atom_site_aniso_U_13
_atom_site_aniso_U_23
Ca1 Ca 0.0216(3) 0.0233(3) 0.0447(4) -0.00117(18) 0.0014(2) 0.0087(2)
O1 O 0.0340(13) 0.0231(10) 0.116(2) -0.0041(9) -0.0078(13) 0.0007(12)
O2 O 0.0487(15) 0.0382(13) 0.0379(12) 0.0129(9) 0.0016(10) -0.0131(8)
O3 O 0.066(3) 0.037(2) 0.0326(18) 0.0128(18) 0.0241(19) 0.0101(14)
B1 B 0.0191(13) 0.0222(13) 0.0233(13) 0.0019(10) -0.0006(10) -0.0003(9)

loop_
_atom_site_displace_Fourier_atom_site_label
_atom_site_displace_Fourier_axis
_atom_site_displace_Fourier_wave_vector_seq_id
_atom_site_displace_Fourier_param_cos
_atom_site_displace_Fourier_param_sin
Ca1 x 1 -0.0058(2) -0.0046(2)
Ca1 y 1 0.00993(12) 0.00538(12)
Ca1 z 1 0.00656(6) 0.00551(6)
Ca1 x 2 0.0014(2) -0.00292(19)
Ca1 y 2 0.00050(12) 0.00467(12)
Ca1 z 2 0.00593(6) 0.01132(6)
O1 x 1 0.0012(8) -0.0069(7)
O1 y 1 0.0010(4) -0.0037(4)
O1 z 1 -0.0024(3) 0.0111(3)
O1 x 2 0.0142(7) 0.0112(7)
O1 y 2 0.0095(4) -0.0019(4)
O1 z 2 -0.0231(3) -0.0158(3)
O2 x 1 -0.0024(7) -0.0151(7)
O2 y 1 0.0034(4) -0.0007(4)
O2 z 1 0.0049(2) 0.0009(2)
O2 x 2 -0.0037(7) -0.0250(7)
O2 y 2 0.0061(4) -0.0215(4)
O2 z 2 0.00059(19) 0.01350(19)
O3 x 1 0.0155 -0.0101
O3 y 1 -0.0017 -0.0077
O3 z 1 0 -0.0014
O3 x 2 -0.0104 -0.0183
O3 y 2 0.0135 0.0035
O3 z 2 -0.0008 0.0063
B1 x 1 0.0022(10) -0.0121(10)
B1 y 1 0.0007(7) -0.0045(7)
B1 z 1 0.0030(3) 0.0070(3)
B1 x 2 0.0008(10) -0.0008(10)
B1 y 2 0.0094(7) 0.0090(7)
B1 z 2 -0.0003(3) -0.0007(3)

loop_
_atom_site_displace_special_func_atom_site_label
_atom_site_displace_special_func_sawtooth_ax
_atom_site_displace_special_func_sawtooth_ay
_atom_site_displace_special_func_sawtooth_az
_atom_site_displace_special_func_sawtooth_c
_atom_site_displace_special_func_sawtooth_w
? ? ? ? ? ?

loop_
_atom_site_Fourier_wave_vector_seq_id
_atom_site_fourier_wave_vector_q1_coeff
_atom_site_fourier_wave_vector_q2_coeff
1 1 0
2 0 1

loop_
_atom_site_occ_Fourier_atom_site_label
_atom_site_occ_Fourier_wave_vector_seq_id
_atom_site_occ_Fourier_param_cos
_atom_site_occ_Fourier_param_sin
O3 1 0.0887 -0.4265
O3 2 0.0101 0.054

loop_
_atom_site_occ_special_func_atom_site_label
_atom_site_occ_special_func_crenel_c
_atom_site_occ_special_func_crenel_w
? ? ?

loop_
_atom_site_U_Fourier_atom_site_label
_atom_site_U_Fourier_tens_elem
_atom_site_U_Fourier_wave_vector_seq_id
_atom_site_U_Fourier_param_cos
_atom_site_U_Fourier_param_sin
Ca1 U11 1 -0.0002(5) -0.0016(5)
Ca1 U22 1 -0.0015(4) -0.0012(4)
Ca1 U33 1 0.0117(5) 0.0057(5)
Ca1 U12 1 0.0015(3) 0.0008(3)
Ca1 U13 1 0.0000(3) -0.0003(3)
Ca1 U23 1 0.0039(3) 0.0005(3)
Ca1 U11 2 0.0001(4) -0.0010(5)
Ca1 U22 2 0.0024(4) -0.0016(4)
Ca1 U33 2 0.0124(5) -0.0030(5)
Ca1 U12 2 -0.0006(3) 0.0006(3)
Ca1 U13 2 -0.0016(3) -0.0001(3)
Ca1 U23 2 0.0051(3) -0.0004(3)
O1 U11 1 0.001(2) -0.001(2)
O1 U22 1 -0.0023(14) -0.0014(15)
O1 U33 1 0.076(3) 0.020(3)
O1 U12 1 0.0000(13) 0.0002(13)
O1 U13 1 -0.0150(19) -0.0042(19)
O1 U23 1 -0.0005(17) -0.0002(16)
O2 U11 1 0.006(2) -0.008(2)
O2 U22 1 0.0058(15) -0.0069(15)
O2 U33 1 0.0062(16) -0.0009(16)
O2 U12 1 0.0074(13) -0.0090(13)
O2 U13 1 -0.0020(13) 0.0044(13)
O2 U23 1 -0.0046(12) 0.0025(12)
O2 U11 2 0.008(2) -0.0050(19)
O2 U22 2 0.0052(15) -0.0004(15)
O2 U33 2 0.0072(16) 0.0060(15)
O2 U12 2 0.0049(13) -0.0016(12)
O2 U13 2 -0.0029(13) -0.0025(13)
O2 U23 2 -0.0050(12) -0.0032(11)
O3 U11 1 0.00573 -0.012454
O3 U22 1 -0.00111 -0.014528
O3 U33 1 -0.000482 -0.000257
O3 U12 1 0.003248 0.000573
O3 U13 1 -0.002878 -0.001818
O3 U23 1 -0.006065 0.005036
O3 U11 2 -0.001535 0.001299
O3 U22 2 -0.000232 -0.004112
O3 U33 2 0.001883 -0.005156
O3 U12 2 0.000008 -0.001102
O3 U13 2 -0.001891 -0.000837
O3 U23 2 0.005508 -0.001348
B1 U11 1 0.001(2) 0.001(2)
B1 U22 1 -0.002(2) 0.001(2)
B1 U33 1 0.0014(19) -0.0011(19)
B1 U12 1 0.0034(16) 0.0013(16)
B1 U13 1 -0.0023(15) -0.0015(15)
B1 U23 1 -0.0010(15) 0.0005(15)
B1 U11 2 -0.002(2) -0.003(2)
B1 U22 2 0.002(2) -0.003(2)
B1 U33 2 0.000(2) 0.002(2)
B1 U12 2 -0.0011(16) 0.0002(16)
B1 U13 2 -0.0013(15) 0.0019(16)
B1 U23 2 -0.0004(15) 0.0001(16)

loop_
_atom_type_symbol
_atom_type_scat_dispersion_real
_atom_type_scat_dispersion_imag
_atom_type_scat_source
B 0.0013 0.0007 'International Tables Vol C tables 4.2.6.8 and 6.1.1.1'
Ca 0.2262 0.3064 'International Tables Vol C tables 4.2.6.8 and 6.1.1.1'
O 0.0106 0.0060 'International Tables Vol C tables 4.2.6.8 and 6.1.1.1'

loop_
_cell_wave_vector_seq_id
_cell_wave_vector_x
_cell_wave_vector_y
_cell_wave_vector_z
1 -0.140900 0.382050 0.110550
2 -0.140900 -0.382050 0.110550

loop_
_exptl_crystal_face_index_h
_exptl_crystal_face_index_k
_exptl_crystal_face_index_l
_exptl_crystal_face_perp_dist
? ? ? ?

loop_
_geom_angle_atom_site_label_1
_geom_angle_atom_site_label_2
_geom_angle_atom_site_label_3
_geom_angle_site_ssg_symmetry_1
_geom_angle_site_ssg_symmetry_2
_geom_angle_site_ssg_symmetry_3
_geom_angle
_geom_angle_min
_geom_angle_max
_geom_angle_publ_flag
O1 Ca1 O1 1_54555 . 2_63555 112.5(2) 101.31(19) 123.6(2) ?
O1 Ca1 O1 1_54555 . 2_73555 118.3(2) 110.98(19) 124.90(19) ?
O1 Ca1 O1 1_54555 . 4_55455 149.59(15) 142.07(17) 156.79(13) ?
O1 Ca1 O2 1_54555 . 1_54555 47.08(15) 40.61(14) 53.65(16) ?
O1 Ca1 O2 1_54555 . 2_64555 67.08(15) 62.90(14) 71.28(17) ?
O1 Ca1 O2 1_54555 . 2_74555 71.12(16) 66.50(15) 74.91(17) ?
O1 Ca1 O3 1_54555 . 1_54555 141.36(12) 136.47(11) 146.29(14) ?
O1 Ca1 O3 1_54555 . . 102.48(12) 97.37(13) 107.38(11) ?
O1 Ca1 O3 1_54555 . 3_65555 107.85(13) 102.05(12) 114.05(13) ?
O1 Ca1 O1 2_63555 . 2_73555 100.30(19) 95.80(19) 104.06(19) ?
O1 Ca1 O1 2_63555 . 4_55455 83.3(2) 74.5(2) 92.1(2) ?
O1 Ca1 O2 2_63555 . 1_54555 84.2(2) 76.0(2) 93.3(2) ?
O1 Ca1 O2 2_63555 . 2_64555 79.77(18) 77.71(17) 83.02(18) ?
O1 Ca1 O2 2_63555 . 2_74555 171.3(2) 162.4(2) 176.52(19) ?
O1 Ca1 O3 2_63555 . 1_54555 36.07(16) 30.10(15) 42.68(17) ?
O1 Ca1 O3 2_63555 . . 96.12(16) 90.60(15) 101.28(16) ?
O1 Ca1 O3 2_63555 . 3_65555 90.71(17) 85.02(17) 95.54(17) ?
O1 Ca1 O1 2_73555 . 4_55455 81.4(2) 78.5(2) 84.5(2) ?
O1 Ca1 O2 2_73555 . 1_54555 89.7(2) 81.5(2) 97.4(2) ?
O1 Ca1 O2 2_73555 . 2_64555 172.4(2) 162.3(2) 179.7(2) ?
O1 Ca1 O2 2_73555 . 2_74555 82.53(18) 78.42(18) 86.35(19) ?
O1 Ca1 O3 2_73555 . 1_54555 67.68(16) 65.47(16) 70.07(15) ?
O1 Ca1 O3 2_73555 . . 124.50(18) 118.64(17) 130.85(19) ?
O1 Ca1 O3 2_73555 . 3_65555 122.51(19) 115.08(19) 130.4(2) ?
O1 Ca1 O2 4_55455 . 1_54555 162.89(16) 155.70(15) 171.12(18) ?
O1 Ca1 O2 4_55455 . 2_64555 92.06(16) 83.41(18) 100.62(15) ?
O1 Ca1 O2 4_55455 . 2_74555 90.70(17) 84.98(17) 97.10(16) ?
O1 Ca1 O3 4_55455 . 1_54555 65.39(12) 60.94(10) 70.48(14) ?
O1 Ca1 O3 4_55455 . . 48.50(12) 45.75(13) 51.33(12) ?
O1 Ca1 O3 4_55455 . 3_65555 43.94(13) 39.59(13) 48.97(13) ?
O2 Ca1 O2 1_54555 . 2_64555 96.90(18) 92.22(18) 101.18(18) ?
O2 Ca1 O2 1_54555 . 2_74555 102.45(18) 93.16(18) 110.91(18) ?
O2 Ca1 O3 1_54555 . 1_54555 97.88(13) 94.84(13) 101.16(14) ?
O2 Ca1 O3 1_54555 . . 144.66(15) 138.21(15) 150.04(15) ?
O2 Ca1 O3 1_54555 . 3_65555 147.47(16) 139.82(16) 153.42(17) ?
O2 Ca1 O2 2_64555 . 2_74555 96.26(17) 91.58(17) 99.97(17) ?
O2 Ca1 O3 2_64555 . 1_54555 110.77(14) 105.93(14) 115.87(14) ?
O2 Ca1 O3 2_64555 . . 49.07(13) 44.62(14) 53.80(13) ?
O2 Ca1 O3 2_64555 . 3_65555 50.88(15) 46.15(15) 55.92(14) ?
O2 Ca1 O3 2_74555 . 1_54555 143.46(15) 135.86(15) 151.36(15) ?
O2 Ca1 O3 2_74555 . . 76.83(14) 74.39(14) 79.81(14) ?
O2 Ca1 O3 2_74555 . 3_65555 82.09(15) 78.97(15) 85.27(15) ?
O3 Ca1 O3 1_54555 . . 102.72(9) 98.09(8) 107.56(9) ?
O3 Ca1 O3 1_54555 . 3_65555 96.33(10) 89.34(10) 103.32(10) ?
O3 Ca1 O3 . . 3_65555 6.58(9) 4.18(10) 8.83(9) ?
O1 B1 O2 . . . 126.5(7) 123.0(7) 129.8(7) ?
O1 B1 O3 . . 2_65555 97.7(6) 80.0(5) 116.4(6) ?
O1 B1 O3 . . 4_55555 134.6(6) 118.4(6) 150.7(7) ?
O2 B1 O3 . . 2_65555 135.7(6) 119.7(6) 150.7(6) ?
O2 B1 O3 . . 4_55555 98.4(5) 83.3(5) 112.5(6) ?
O3 B1 O3 2_65555 . 4_55555 37.8(3) 30.0(2) 45.7(3) ?

loop_
_geom_bond_atom_site_label_1
_geom_bond_atom_site_label_2
_geom_bond_site_ssg_symmetry_1
_geom_bond_site_ssg_symmetry_2
_geom_bond_distance
_geom_bond_distance_min
_geom_bond_distance_max
_geom_bond_publ_flag
Ca1 O1 . 1_54555 3.198(7) 2.737(7) 3.702(7) ?
Ca1 O1 . 2_63555 2.400(6) 2.360(6) 2.459(6) ?
Ca1 O1 . 2_73555 2.352(6) 2.268(6) 2.438(6) ?
Ca1 O1 . 4_55455 2.854(7) 2.321(7) 3.406(7) ?
Ca1 O2 . 1_54555 2.387(5) 2.290(5) 2.473(5) ?
Ca1 O2 . 2_64555 2.490(5) 2.372(5) 2.615(5) ?
Ca1 O2 . 2_74555 2.403(5) 2.350(5) 2.442(5) ?
Ca1 O3 . 1_54555 3.404(3) 3.219(3) 3.598(3) ?
Ca1 O3 . . 3.271(3) 3.096(3) 3.433(3) ?
Ca1 O3 . 3_65555 2.405(3) 2.371(3) 2.437(3) ?
B1 O1 . . 1.318(9) 1.280(9) 1.363(9) ?
B1 O2 . . 1.341(9) 1.303(9) 1.387(9) ?
B1 O3 . 2_65555 1.375(8) 1.334(8) 1.426(8) ?
B1 O3 . 4_55555 1.464(8) 1.402(8) 1.534(8) ?

loop_
_geom_hbond_atom_site_label_D
_geom_hbond_atom_site_label_H
_geom_hbond_atom_site_label_A
_geom_hbond_site_symmetry_D
_geom_hbond_site_symmetry_H
_geom_hbond_site_symmetry_A
_geom_hbond_distance_DH
_geom_hbond_distance_HA
_geom_hbond_distance_DA
_geom_hbond_angle_DHA
_geom_hbond_publ_flag
? ? ? ? ? ? ? ? ? ? ?

loop_
_geom_torsion_atom_site_label_1
_geom_torsion_atom_site_label_2
_geom_torsion_atom_site_label_3
_geom_torsion_atom_site_label_4
_geom_torsion_site_ssg_symmetry_1
_geom_torsion_site_ssg_symmetry_2
_geom_torsion_site_ssg_symmetry_3
_geom_torsion_site_ssg_symmetry_4
_geom_torsion_av
_geom_torsion_min
_geom_torsion_max
? ? ? ? ? ? ? ? ? ? ?

loop_
_restr_angle_atom_site_label_1
_restr_angle_site_symmetry_1
_restr_angle_atom_site_label_2
_restr_angle_site_symmetry_2
_restr_angle_atom_site_label_3
_restr_angle_site_symmetry_3
_restr_angle_target
_restr_angle_target_weight_param
? ? ? ? ? ? ? ?

loop_
_restr_distance_atom_site_label_1
_restr_distance_site_symmetry_1
_restr_distance_atom_site_label_2
_restr_distance_site_symmetry_2
_restr_distance_target
_restr_distance_target_weight_param
? ? ? ? ? ?

loop_
_restr_equal_angle_atom_site_label_1
_restr_equal_angle_site_symmetry_1
_restr_equal_angle_atom_site_label_2
_restr_equal_angle_site_symmetry_2
_restr_equal_angle_atom_site_label_3
_restr_equal_angle_site_symmetry_3
_restr_equal_angle_class_class_id
_restr_equal_angle_class_target_weight_param
? ? ? ? ? ? ? ?

loop_
_restr_equal_distance_atom_site_label_1
_restr_equal_distance_site_symmetry_1
_restr_equal_distance_atom_site_label_2
_restr_equal_distance_site_symmetry_2
_restr_equal_distance_class_class_id
_restr_equal_distance_class_target_weight_param
? ? ? ? ? ?

loop_
_restr_equal_torsion_atom_site_label_1
_restr_equal_torsion_site_symmetry_1
_restr_equal_torsion_atom_site_label_2
_restr_equal_torsion_site_symmetry_2
_restr_equal_torsion_atom_site_label_3
_restr_equal_torsion_site_symmetry_3
_restr_equal_torsion_atom_site_label_4
_restr_equal_torsion_site_symmetry_4
_restr_equal_torsion_class_class_id
_restr_equal_torsion_class_target_weight_param
? ? ? ? ? ? ? ? ? ?

loop_
_restr_torsion_atom_site_label_1
_restr_torsion_site_symmetry_1
_restr_torsion_atom_site_label_2
_restr_torsion_site_symmetry_2
_restr_torsion_atom_site_label_3
_restr_torsion_site_symmetry_3
_restr_torsion_atom_site_label_4
_restr_torsion_site_symmetry_4
_restr_torsion_angle_target
_restr_torsion_weight_param
? ? ? ? ? ? ? ? ? ?

loop_
_twin_individual_id
_twin_individual_mass_fraction_refined
_twin_individual_twin_matrix_11
_twin_individual_twin_matrix_12
_twin_individual_twin_matrix_13
_twin_individual_twin_matrix_21
_twin_individual_twin_matrix_22
_twin_individual_twin_matrix_23
_twin_individual_twin_matrix_31
_twin_individual_twin_matrix_32
_twin_individual_twin_matrix_33
? ? ? ? ? ? ? ? ? ? ?

loop_
_jana_atom_site_adp_c_label
_jana_atom_site_adp_c_type_symbol
_jana_atom_site_adp_c_111
_jana_atom_site_adp_c_112
_jana_atom_site_adp_c_113
_jana_atom_site_adp_c_122
_jana_atom_site_adp_c_123
_jana_atom_site_adp_c_133
_jana_atom_site_adp_c_222
_jana_atom_site_adp_c_223
_jana_atom_site_adp_c_233
_jana_atom_site_adp_c_333
? ? ? ? ? ? ? ? ? ? ? ?

loop_
_jana_atom_site_adp_d_label
_jana_atom_site_adp_d_type_symbol
_jana_atom_site_adp_d_1111
_jana_atom_site_adp_d_1112
_jana_atom_site_adp_d_1113
_jana_atom_site_adp_d_1122
_jana_atom_site_adp_d_1123
_jana_atom_site_adp_d_1133
_jana_atom_site_adp_d_1222
_jana_atom_site_adp_d_1223
_jana_atom_site_adp_d_1233
_jana_atom_site_adp_d_1333
_jana_atom_site_adp_d_2222
_jana_atom_site_adp_d_2223
_jana_atom_site_adp_d_2233
_jana_atom_site_adp_d_2333
_jana_atom_site_adp_d_3333
? ? ? ? ? ? ? ? ? ? ? ? ? ? ? ? ?

loop_
_jana_atom_site_adp_e_label
_jana_atom_site_adp_e_type_symbol
_jana_atom_site_adp_e_11111
_jana_atom_site_adp_e_11112
_jana_atom_site_adp_e_11113
_jana_atom_site_adp_e_11122
_jana_atom_site_adp_e_11123
_jana_atom_site_adp_e_11133
_jana_atom_site_adp_e_11222
_jana_atom_site_adp_e_11223
_jana_atom_site_adp_e_11233
_jana_atom_site_adp_e_11333
_jana_atom_site_adp_e_12222
_jana_atom_site_adp_e_12223
_jana_atom_site_adp_e_12233
_jana_atom_site_adp_e_12333
_jana_atom_site_adp_e_13333
_jana_atom_site_adp_e_22222
_jana_atom_site_adp_e_22223
_jana_atom_site_adp_e_22233
_jana_atom_site_adp_e_22333
_jana_atom_site_adp_e_23333
_jana_atom_site_adp_e_33333
? ? ? ? ? ? ? ? ? ? ? ? ? ? ? ? ? ? ? ? ? ? ?

loop_
_jana_atom_site_adp_f_label
_jana_atom_site_adp_f_type_symbol
_jana_atom_site_adp_f_111111
_jana_atom_site_adp_f_111112
_jana_atom_site_adp_f_111113
_jana_atom_site_adp_f_111122
_jana_atom_site_adp_f_111123
_jana_atom_site_adp_f_111133
_jana_atom_site_adp_f_111222
_jana_atom_site_adp_f_111223
_jana_atom_site_adp_f_111233
_jana_atom_site_adp_f_111333
_jana_atom_site_adp_f_112222
_jana_atom_site_adp_f_112223
_jana_atom_site_adp_f_112233
_jana_atom_site_adp_f_112333
_jana_atom_site_adp_f_113333
_jana_atom_site_adp_f_122222
_jana_atom_site_adp_f_122223
_jana_atom_site_adp_f_122233
_jana_atom_site_adp_f_122333
_jana_atom_site_adp_f_123333
_jana_atom_site_adp_f_133333
_jana_atom_site_adp_f_222222
_jana_atom_site_adp_f_222223
_jana_atom_site_adp_f_222233
_jana_atom_site_adp_f_222333
_jana_atom_site_adp_f_223333
_jana_atom_site_adp_f_233333
_jana_atom_site_adp_f_333333
? ? ? ? ? ? ? ? ? ? ? ? ? ? ? ? ? ? ? ? ? ? ? ? ? ? ? ? ? ?

loop_
_jana_atom_site_crenel_ortho_func_id
_jana_atom_site_crenel_ortho_func_c
_jana_atom_site_crenel_ortho_func_w
_jana_atom_site_crenel_ortho_func_eps
? ? ? ?

loop_
_jana_atom_site_occ_fourier_absolute_site_label
_jana_atom_site_occ_fourier_absolute
O3 0.5

loop_
_jana_atom_site_occ_legendre_atom_site_label
_jana_atom_site_occ_legendre_param_order
_jana_atom_site_occ_legendre_param_coeff
? ? ?

loop_
_jana_atom_site_occ_xharm_atom_site_label
_jana_atom_site_occ_xharm_param_order
_jana_atom_site_occ_xharm_param_coeff
? ? ?

loop_
_jana_atom_site_occ_crenel_ortho_atom_site_label
_jana_atom_site_occ_crenel_ortho_param_order
_jana_atom_site_occ_crenel_ortho_id
_jana_atom_site_occ_crenel_ortho_param_coeff
? ? ? ?

loop_
_jana_atom_site_displace_legendre_atom_site_label
_jana_atom_site_displace_legendre_axis
_jana_atom_site_displace_legendre_param_order
_jana_atom_site_displace_legendre_param_coeff
? ? ? ?

loop_
_jana_atom_site_displace_xharm_site_label
_jana_atom_site_displace_xharm_axis
_jana_atom_site_displace_xharm_param_order
_jana_atom_site_displace_xharm_param_coeff
? ? ? ?

loop_
_jana_atom_site_displace_crenel_ortho_atom_site_label
_jana_atom_site_displace_crenel_ortho_axis
_jana_atom_site_displace_crenel_ortho_id
_jana_atom_site_displace_crenel_ortho_param_order
_jana_atom_site_displace_crenel_ortho_param_coeff
? ? ? ? ?

loop_
_jana_atom_site_u_legendre_atom_site_label
_jana_atom_site_u_legendre_tens_elem
_jana_atom_site_u_legendre_param_order
_jana_atom_site_u_legendre_param_coeff
? ? ? ?

loop_
_jana_atom_site_u_xharm_atom_site_label
_jana_atom_site_u_xharm_tens_elem
_jana_atom_site_u_xharm_param_order
_jana_atom_site_u_xharm_param_coeff
? ? ? ?

loop_
_jana_atom_site_u_crenel_ortho_atom_site_label
_jana_atom_site_u_crenel_ortho_tens_elem
_jana_atom_site_u_crenel_ortho_id
_jana_atom_site_u_crenel_ortho_param_order
_jana_atom_site_u_crenel_ortho_param_coeff
? ? ? ? ?

loop_
_jana_atom_site_adp_c_fourier_atom_site_label
_jana_atom_site_adp_c_fourier_tens_elem
_jana_atom_site_adp_c_fourier_wave_vector_seq_id
_jana_atom_site_adp_c_fourier_param_cos
_jana_atom_site_adp_c_fourier_param_sin
? ? ? ? ?

loop_
_jana_atom_site_adp_d_fourier_atom_site_label
_jana_atom_site_adp_d_fourier_tens_elem
_jana_atom_site_adp_d_fourier_wave_vector_seq_id
_jana_atom_site_adp_d_fourier_param_cos
_jana_atom_site_adp_d_fourier_param_sin
? ? ? ? ?

loop_
_jana_atom_site_adp_e_fourier_atom_site_label
_jana_atom_site_adp_e_fourier_tens_elem
_jana_atom_site_adp_e_fourier_wave_vector_seq_id
_jana_atom_site_adp_e_fourier_param_cos
_jana_atom_site_adp_e_fourier_param_sin
? ? ? ? ?

loop_
_jana_atom_site_adp_f_fourier_atom_site_label
_jana_atom_site_adp_f_fourier_tens_elem
_jana_atom_site_adp_f_fourier_wave_vector_seq_id
_jana_atom_site_adp_f_fourier_param_cos
_jana_atom_site_adp_f_fourier_param_sin
? ? ? ? ?
